data_2212143
loop_
_publ_author_name
'Siero\'n, Les\/law'

_publ_section_title
;Tetrakis(1<i>H</i>-benzimidazole-\k<i>N</i>^3^)(sulfato-\k<i>O</i>)copper(II)
 dimethyl sulfoxide solvate
;
_journal_coeditor_code DN2114
_journal_issue 2
_journal_name_full 'Acta Crystallographica Section E'
_journal_page_first m579
_journal_page_last m580
_journal_paper_doi 10.1107/S1600536807001043
_journal_volume 63
_journal_year 2007
_chemical_formula_iupac '[Cu (S O4) (C7 H6 N2)4], C2 H6 O S'
_chemical_formula_moiety 'C28 H24 Cu N8 O4 S, C2 H6 O S'
_chemical_formula_sum 'C30 H30 Cu N8 O5 S2'
_chemical_formula_weight 710.31
_chemical_name_systematic
;
Tetrakis(1H-benzimidazole-\kN^3^)(sulfato-\kO)copper(II) dimethyl sulfoxide
solvate
;
_space_group_IT_number 2
_symmetry_cell_setting triclinic
_symmetry_space_group_name_Hall '-P 1'
_symmetry_space_group_name_H-M 'P -1'
_atom_sites_solution_hydrogens geom
_atom_sites_solution_primary direct
_atom_sites_solution_secondary difmap
_cell_angle_alpha 98.99(3)
_cell_angle_beta 109.88(3)
_cell_angle_gamma 91.45(3)
_cell_formula_units_Z 2
_cell_length_a 10.347(2)
_cell_length_b 10.744(2)
_cell_length_c 15.121(3)
_cell_measurement_reflns_used 40
_cell_measurement_temperature 293
_cell_measurement_theta_max 18
_cell_measurement_theta_min 6
_cell_volume 1555.8(6)
_computing_cell_refinement 'P3 Software'
_computing_data_collection 'P3 Software (Siemens, 1989)'
_computing_data_reduction 'XDISK in SHELXTL/PC (Sheldrick, 1990)'
_computing_molecular_graphics 'MERCURY (Macrae <i>et al.</i>,  2006)'
_computing_publication_material 'PLATON (Spek, 2003)'
_computing_structure_refinement 'SHELXTL (Sheldrick, 2001)'
_computing_structure_solution 'SHELXS97 (Sheldrick, 1997)'
_diffrn_ambient_temperature 293
_diffrn_measured_fraction_theta_full 0.998
_diffrn_measured_fraction_theta_max 0.998
_diffrn_measurement_device_type 'Siemens P3'
_diffrn_measurement_method \w--2\q
_diffrn_radiation_monochromator graphite
_diffrn_radiation_source 'FK60-10 Siemens Mo tube'
_diffrn_radiation_type MoK\a
_diffrn_radiation_wavelength 0.71073
_diffrn_reflns_av_R_equivalents 0.0204
_diffrn_reflns_av_sigmaI/netI 0.0557
_diffrn_reflns_limit_h_max 11
_diffrn_reflns_limit_h_min -12
_diffrn_reflns_limit_k_max 12
_diffrn_reflns_limit_k_min -12
_diffrn_reflns_limit_l_max 11
_diffrn_reflns_limit_l_min -17
_diffrn_reflns_number 5683
_diffrn_reflns_reduction_process
;
;
_diffrn_reflns_theta_full 25.00
_diffrn_reflns_theta_max 25.00
_diffrn_reflns_theta_min 2.10
_diffrn_standards_decay_% 0
_diffrn_standards_interval_count 100
_diffrn_standards_number 3
_exptl_absorpt_coefficient_mu 0.890
_exptl_absorpt_correction_T_max 0.87
_exptl_absorpt_correction_T_min 0.68
_exptl_absorpt_correction_type psi-scan
_exptl_absorpt_process_details '(North <i>et al.</i>,  1968)'
_exptl_crystal_colour Blue
_exptl_crystal_density_diffrn 1.516
_exptl_crystal_density_method 'Not Measured'
_exptl_crystal_description Prism
_exptl_crystal_F_000 734
_exptl_crystal_size_max 0.40
_exptl_crystal_size_mid 0.30
_exptl_crystal_size_min 0.15
_refine_diff_density_max 0.294
_refine_diff_density_min -0.368
_refine_ls_extinction_method none
_refine_ls_goodness_of_fit_ref 1.021
_refine_ls_hydrogen_treatment constr
_refine_ls_matrix_type full
_refine_ls_number_parameters 424
_refine_ls_number_reflns 5456
_refine_ls_number_restraints 6
_refine_ls_restrained_S_all 1.039
_refine_ls_R_factor_all 0.0673
_refine_ls_R_factor_gt 0.0409
_refine_ls_shift/su_max 0.001
_refine_ls_shift/su_mean 0.000
_refine_ls_structure_factor_coef Fsqd
_refine_ls_weighting_details 'calc w=1/[\s^2^(Fo^2^)+(0.043P)^2^+0.1051P] where P=(Fo^2^+2Fc^2^)/3'
_refine_ls_weighting_scheme calc
_refine_ls_wR_factor_gt 0.0857
_refine_ls_wR_factor_ref 0.0917
_reflns_number_gt 3972
_reflns_number_total 5456
_reflns_threshold_expression I>2\s(I)
_cod_data_source_file dn2114.cif
_cod_data_source_block I
_cod_database_code 2212143
_cod_database_fobs_code 2212143

loop_
_symmetry_equiv_pos_site_id
_symmetry_equiv_pos_as_xyz
1 x,y,z
2 -x,-y,-z

loop_
_atom_site_type_symbol
_atom_site_label
_atom_site_fract_x
_atom_site_fract_y
_atom_site_fract_z
_atom_site_U_iso_or_equiv
_atom_site_adp_type
_atom_site_calc_flag
_atom_site_refinement_flags
_atom_site_occupancy
_atom_site_disorder_assembly
_atom_site_disorder_group
Cu Cu 0.66011(4) 0.70148(4) 0.80354(3) 0.02359(12) Uani d . 1 . .
S S2 0.77893(8) 0.79893(7) 1.04424(6) 0.02395(19) Uani d . 1 . .
O O2 0.7943(2) 0.7367(2) 0.95518(16) 0.0351(6) Uani d . 1 . .
O O3 0.9035(2) 0.7835(2) 1.12601(16) 0.0347(6) Uani d . 1 . .
O O4 0.7677(2) 0.9361(2) 1.04291(17) 0.0326(6) Uani d . 1 . .
O O5 0.6543(2) 0.7452(2) 1.05482(17) 0.0361(6) Uani d . 1 . .
N N11 0.5091(3) 0.5868(2) 0.80869(19) 0.0273(6) Uani d . 1 . .
N N13 0.4072(3) 0.4403(2) 0.8567(2) 0.0306(7) Uani d . 1 . .
H H13 0.3966 0.3858 0.8903 0.037 Uiso calc R 1 . .
N N21 0.7596(3) 0.5466(2) 0.78425(19) 0.0269(6) Uani d . 1 . .
N N23 0.9104(3) 0.4024(3) 0.8192(2) 0.0322(7) Uani d . 1 . .
H H23 0.9794 0.3658 0.8515 0.039 Uiso calc R 1 . .
N N31 0.7933(3) 0.8143(2) 0.7739(2) 0.0275(6) Uani d . 1 . .
N N33 0.9363(3) 0.9836(3) 0.8003(2) 0.0373(7) Uani d . 1 . .
H H33 0.9846 1.0539 0.8288 0.045 Uiso calc R 1 . .
N N41 0.5383(3) 0.8457(2) 0.8044(2) 0.0277(6) Uani d . 1 . .
N N43 0.4045(3) 0.9700(3) 0.8592(2) 0.0336(7) Uani d . 1 . .
H H43 0.3598 1.0005 0.8951 0.040 Uiso calc R 1 . .
C C12 0.5235(3) 0.5114(3) 0.8719(2) 0.0300(8) Uani d . 1 . .
H H12 0.6056 0.5081 0.9217 0.036 Uiso calc R 1 . .
C C14 0.3076(3) 0.4702(3) 0.7773(2) 0.0278(7) Uani d . 1 . .
C C15 0.1701(4) 0.4264(3) 0.7303(3) 0.0381(9) Uani d . 1 . .
H H15 0.1285 0.3637 0.7502 0.046 Uiso calc R 1 . .
C C16 0.0983(4) 0.4795(4) 0.6532(3) 0.0460(10) Uani d . 1 . .
H H16 0.0056 0.4530 0.6205 0.055 Uiso calc R 1 . .
C C17 0.1611(4) 0.5725(4) 0.6227(3) 0.0476(10) Uani d . 1 . .
H H17 0.1093 0.6067 0.5701 0.057 Uiso calc R 1 . .
C C18 0.2976(4) 0.6147(3) 0.6686(3) 0.0365(8) Uani d . 1 . .
H H18 0.3389 0.6763 0.6475 0.044 Uiso calc R 1 . .
C C19 0.3720(3) 0.5632(3) 0.7470(2) 0.0262(7) Uani d . 1 . .
C C22 0.8685(3) 0.5132(3) 0.8494(2) 0.0286(7) Uani d . 1 . .
H H22 0.9116 0.5613 0.9098 0.034 Uiso calc R 1 . .
C C24 0.8227(3) 0.3580(3) 0.7273(2) 0.0296(8) Uani d . 1 . .
C C25 0.8212(4) 0.2524(3) 0.6608(3) 0.0463(10) Uani d . 1 . .
H H25 0.8869 0.1941 0.6753 0.056 Uiso calc R 1 . .
C C26 0.7191(5) 0.2377(4) 0.5734(3) 0.0546(11) Uani d . 1 . .
H H26 0.7162 0.1687 0.5269 0.066 Uiso calc R 1 . .
C C27 0.6189(4) 0.3243(4) 0.5521(3) 0.0506(10) Uani d . 1 . .
H H27 0.5490 0.3100 0.4926 0.061 Uiso calc R 1 . .
C C28 0.6216(4) 0.4302(3) 0.6176(3) 0.0397(9) Uani d . 1 . .
H H28 0.5551 0.4877 0.6031 0.048 Uiso calc R 1 . .
C C29 0.7267(3) 0.4480(3) 0.7056(2) 0.0291(8) Uani d . 1 . .
C C32 0.8557(3) 0.9186(3) 0.8333(3) 0.0327(8) Uani d . 1 . .
H H32 0.8450 0.9444 0.8919 0.039 Uiso calc R 1 . .
C C34 0.9281(3) 0.9175(3) 0.7126(3) 0.0312(8) Uani d . 1 . .
C C35 0.9898(4) 0.9398(4) 0.6479(3) 0.0474(10) Uani d . 1 . .
H H35 1.0524 1.0096 0.6606 0.057 Uiso calc R 1 . .
C C36 0.9547(5) 0.8548(4) 0.5642(3) 0.0579(12) Uani d . 1 . .
H H36 0.9928 0.8678 0.5186 0.070 Uiso calc R 1 . .
C C37 0.8622(5) 0.7485(4) 0.5463(3) 0.0515(11) Uani d . 1 . .
H H37 0.8404 0.6927 0.4887 0.062 Uiso calc R 1 . .
C C38 0.8029(4) 0.7242(3) 0.6112(3) 0.0375(9) Uani d . 1 . .
H H38 0.7427 0.6527 0.5990 0.045 Uiso calc R 1 . .
C C39 0.8363(3) 0.8106(3) 0.6957(2) 0.0289(7) Uani d . 1 . .
C C42 0.4798(3) 0.8705(3) 0.8698(2) 0.0272(7) Uani d . 1 . .
H H42 0.4900 0.8236 0.9181 0.033 Uiso calc R 1 . .
C C44 0.4118(3) 1.0150(3) 0.7800(2) 0.0304(8) Uani d . 1 . .
C C45 0.3547(4) 1.1160(3) 0.7382(3) 0.0422(9) Uani d . 1 . .
H H45 0.2994 1.1679 0.7622 0.051 Uiso calc R 1 . .
C C46 0.3844(5) 1.1348(4) 0.6597(3) 0.0523(11) Uani d . 1 . .
H H46 0.3483 1.2018 0.6295 0.063 Uiso calc R 1 . .
C C47 0.4666(4) 1.0574(4) 0.6233(3) 0.0513(11) Uani d . 1 . .
H H47 0.4837 1.0735 0.5694 0.062 Uiso calc R 1 . .
C C48 0.5234(4) 0.9575(3) 0.6652(2) 0.0366(8) Uani d . 1 . .
H H48 0.5782 0.9059 0.6405 0.044 Uiso calc R 1 . .
C C49 0.4960(3) 0.9361(3) 0.7458(2) 0.0274(7) Uani d . 1 . .
O O1 0.8066(3) 0.4365(2) 0.0227(2) 0.0553(8) Uani d D 1 . .
S S1 0.74237(12) 0.31685(11) 0.03301(9) 0.0431(3) Uani d PD 0.85 A 1
C C1 0.8628(5) 0.2552(4) 0.1237(4) 0.0746(15) Uani d PD 0.85 A 1
H H1A 0.8791 0.3097 0.1838 0.112 Uiso calc PR 0.85 A 1
H H1B 0.9476 0.2493 0.1112 0.112 Uiso calc PR 0.85 A 1
H H1C 0.8281 0.1725 0.1260 0.112 Uiso calc PR 0.85 A 1
C C2 0.7322(8) 0.2025(5) -0.0662(4) 0.109(2) Uani d PD 0.85 A 1
H H2A 0.6678 0.2249 -0.1229 0.164 Uiso calc PR 0.85 A 1
H H2B 0.7017 0.1215 -0.0577 0.164 Uiso calc PR 0.85 A 1
H H2C 0.8214 0.1984 -0.0723 0.164 Uiso calc PR 0.85 A 1
S S1' 0.8380(7) 0.2920(7) 0.0109(5) 0.0528(18) Uani d PD 0.15 A 2
C C1' 0.8628(5) 0.2552(4) 0.1237(4) 0.0746(15) Uani d PD 0.15 A 2
H H1'1 0.9316 0.3150 0.1714 0.112 Uiso calc PR 0.15 A 2
H H1'2 0.8929 0.1716 0.1259 0.112 Uiso calc PR 0.15 A 2
H H1'3 0.7776 0.2588 0.1358 0.112 Uiso calc PR 0.15 A 2
C C2' 0.7322(8) 0.2025(5) -0.0662(4) 0.109(2) Uani d PD 0.15 A 2
H H2'1 0.7220 0.2254 -0.1269 0.164 Uiso calc PR 0.15 A 2
H H2'2 0.6456 0.2060 -0.0560 0.164 Uiso calc PR 0.15 A 2
H H2'3 0.7606 0.1182 -0.0655 0.164 Uiso calc PR 0.15 A 2

loop_
_atom_site_aniso_label
_atom_site_aniso_U_11
_atom_site_aniso_U_22
_atom_site_aniso_U_33
_atom_site_aniso_U_12
_atom_site_aniso_U_13
_atom_site_aniso_U_23
Cu 0.0241(2) 0.0173(2) 0.0310(2) 0.00388(15) 0.01084(18) 0.00580(16)
S2 0.0275(4) 0.0188(4) 0.0265(5) 0.0056(3) 0.0098(4) 0.0053(3)
O2 0.0457(15) 0.0334(13) 0.0265(13) 0.0129(11) 0.0143(11) 0.0007(10)
O3 0.0354(13) 0.0280(13) 0.0312(14) 0.0065(10) -0.0008(11) 0.0055(11)
O4 0.0389(14) 0.0186(12) 0.0444(15) 0.0063(10) 0.0189(12) 0.0073(10)
O5 0.0342(13) 0.0330(13) 0.0457(15) -0.0006(10) 0.0163(12) 0.0151(12)
N11 0.0278(15) 0.0217(14) 0.0352(17) 0.0053(11) 0.0114(13) 0.0114(13)
N13 0.0350(16) 0.0251(15) 0.0361(18) 0.0019(12) 0.0149(14) 0.0126(13)
N21 0.0254(15) 0.0219(14) 0.0315(16) 0.0028(11) 0.0088(13) 0.0016(12)
N23 0.0278(15) 0.0314(16) 0.0396(18) 0.0143(12) 0.0113(14) 0.0116(14)
N31 0.0271(15) 0.0217(14) 0.0346(17) 0.0022(11) 0.0124(13) 0.0037(12)
N33 0.0361(17) 0.0277(16) 0.0442(19) -0.0065(13) 0.0106(15) 0.0039(14)
N41 0.0290(15) 0.0241(14) 0.0344(17) 0.0074(12) 0.0138(13) 0.0108(12)
N43 0.0381(17) 0.0317(16) 0.0381(18) 0.0145(13) 0.0200(14) 0.0100(14)
C12 0.0303(18) 0.0267(18) 0.033(2) 0.0035(14) 0.0084(15) 0.0120(15)
C14 0.0294(18) 0.0274(18) 0.0264(18) 0.0023(14) 0.0104(15) 0.0026(14)
C15 0.033(2) 0.036(2) 0.043(2) -0.0048(16) 0.0148(18) -0.0007(17)
C16 0.029(2) 0.055(3) 0.042(2) -0.0031(18) 0.0036(18) -0.001(2)
C17 0.039(2) 0.055(3) 0.039(2) 0.0079(19) -0.0002(18) 0.012(2)
C18 0.039(2) 0.035(2) 0.036(2) 0.0019(16) 0.0103(17) 0.0123(17)
C19 0.0282(17) 0.0187(16) 0.0317(19) 0.0022(13) 0.0107(15) 0.0041(14)
C22 0.0283(18) 0.0281(18) 0.0313(19) 0.0039(14) 0.0119(15) 0.0069(15)
C24 0.0324(19) 0.0230(17) 0.037(2) 0.0028(14) 0.0160(17) 0.0051(15)
C25 0.055(3) 0.030(2) 0.058(3) 0.0096(18) 0.027(2) 0.0031(19)
C26 0.071(3) 0.035(2) 0.053(3) -0.002(2) 0.022(2) -0.010(2)
C27 0.057(3) 0.045(2) 0.037(2) -0.007(2) 0.004(2) -0.0022(19)
C28 0.038(2) 0.031(2) 0.043(2) 0.0049(16) 0.0044(18) 0.0068(17)
C29 0.0321(19) 0.0231(17) 0.035(2) 0.0038(14) 0.0150(16) 0.0049(15)
C32 0.037(2) 0.0273(19) 0.035(2) 0.0043(15) 0.0145(17) 0.0055(16)
C34 0.0313(19) 0.0265(18) 0.039(2) 0.0063(14) 0.0144(16) 0.0101(16)
C35 0.051(2) 0.043(2) 0.064(3) 0.0086(19) 0.034(2) 0.024(2)
C36 0.079(3) 0.060(3) 0.064(3) 0.023(2) 0.053(3) 0.029(3)
C37 0.073(3) 0.052(3) 0.036(2) 0.025(2) 0.024(2) 0.011(2)
C38 0.043(2) 0.032(2) 0.036(2) 0.0054(16) 0.0124(18) 0.0043(17)
C39 0.0273(17) 0.0288(18) 0.0328(19) 0.0086(14) 0.0104(15) 0.0109(15)
C42 0.0289(18) 0.0230(17) 0.0333(19) 0.0067(14) 0.0126(15) 0.0104(15)
C44 0.0328(19) 0.0253(18) 0.031(2) 0.0059(14) 0.0096(16) 0.0034(15)
C45 0.048(2) 0.034(2) 0.047(2) 0.0208(18) 0.0164(19) 0.0129(18)
C46 0.074(3) 0.037(2) 0.048(3) 0.022(2) 0.016(2) 0.022(2)
C47 0.070(3) 0.053(3) 0.038(2) 0.016(2) 0.020(2) 0.021(2)
C48 0.045(2) 0.036(2) 0.032(2) 0.0088(17) 0.0164(17) 0.0086(17)
C49 0.0277(18) 0.0217(17) 0.0306(19) 0.0031(13) 0.0068(15) 0.0054(14)
O1 0.0577(18) 0.0370(15) 0.066(2) 0.0037(13) 0.0088(15) 0.0220(14)
S1 0.0341(6) 0.0375(6) 0.0558(8) 0.0062(5) 0.0105(6) 0.0142(6)
C1 0.076(3) 0.047(3) 0.089(4) 0.001(2) 0.006(3) 0.033(3)
C2 0.191(7) 0.045(3) 0.088(4) -0.001(4) 0.050(5) 0.000(3)
S1' 0.035(4) 0.067(5) 0.054(5) -0.004(3) 0.011(3) 0.016(4)
C1' 0.076(3) 0.047(3) 0.089(4) 0.001(2) 0.006(3) 0.033(3)
C2' 0.191(7) 0.045(3) 0.088(4) -0.001(4) 0.050(5) 0.000(3)

loop_
_atom_type_symbol
_atom_type_description
_atom_type_scat_dispersion_real
_atom_type_scat_dispersion_imag
_atom_type_scat_source
S S 0.1246 0.1234 'International Tables Vol C Tables 4.2.6.8 and 6.1.1.4'
O O 0.0106 0.0060 'International Tables Vol C Tables 4.2.6.8 and 6.1.1.4'
N N 0.0061 0.0033 'International Tables Vol C Tables 4.2.6.8 and 6.1.1.4'
Cu Cu 0.3201 1.2651 'International Tables Vol C Tables 4.2.6.8 and 6.1.1.4'
H H 0.0000 0.0000 'International Tables Vol C Tables 4.2.6.8 and 6.1.1.4'
C C 0.0033 0.0016 'International Tables Vol C Tables 4.2.6.8 and 6.1.1.4'

loop_
_geom_angle_atom_site_label_1
_geom_angle_atom_site_label_2
_geom_angle_atom_site_label_3
_geom_angle
N11 Cu N21 87.64(11)
N11 Cu N31 170.01(11)
N21 Cu N31 92.95(11)
N11 Cu N41 88.46(10)
N21 Cu N41 171.54(11)
N31 Cu N41 89.60(11)
N11 Cu O2 100.22(11)
N21 Cu O2 88.36(10)
N31 Cu O2 89.77(11)
N41 Cu O2 99.73(10)
O5 S2 O2 110.59(15)
O5 S2 O4 108.72(13)
O2 S2 O4 109.52(14)
O5 S2 O3 110.60(14)
O2 S2 O3 109.00(14)
O4 S2 O3 108.37(14)
S2 O2 Cu 134.46(14)
C12 N11 C19 105.6(3)
C12 N11 Cu 124.9(2)
C19 N11 Cu 129.3(2)
C12 N13 C14 107.5(3)
C12 N13 H13 126.3
C14 N13 H13 126.3
C22 N21 C29 105.1(3)
C22 N21 Cu 125.2(2)
C29 N21 Cu 129.5(2)
C22 N23 C24 107.5(3)
C22 N23 H23 126.2
C24 N23 H23 126.2
C32 N31 C39 105.6(3)
C32 N31 Cu 121.1(2)
C39 N31 Cu 133.2(2)
C32 N33 C34 107.8(3)
C32 N33 H33 126.1
C34 N33 H33 126.1
C42 N41 C49 105.2(3)
C42 N41 Cu 121.8(2)
C49 N41 Cu 133.0(2)
C42 N43 C44 107.5(3)
C42 N43 H43 126.3
C44 N43 H43 126.3
N11 C12 N13 112.8(3)
N11 C12 H12 123.6
N13 C12 H12 123.6
N13 C14 C15 132.2(3)
N13 C14 C19 105.8(3)
C15 C14 C19 122.0(3)
C16 C15 C14 117.0(3)
C16 C15 H15 121.5
C14 C15 H15 121.5
C15 C16 C17 121.5(4)
C15 C16 H16 119.2
C17 C16 H16 119.2
C18 C17 C16 121.5(4)
C18 C17 H17 119.3
C16 C17 H17 119.3
C17 C18 C19 118.1(3)
C17 C18 H18 120.9
C19 C18 H18 120.9
C18 C19 N11 131.9(3)
C18 C19 C14 119.9(3)
N11 C19 C14 108.2(3)
N21 C22 N23 113.0(3)
N21 C22 H22 123.5
N23 C22 H22 123.5
N23 C24 C25 132.3(3)
N23 C24 C29 105.7(3)
C25 C24 C29 121.9(3)
C26 C25 C24 117.2(4)
C26 C25 H25 121.4
C24 C25 H25 121.4
C25 C26 C27 121.4(4)
C25 C26 H26 119.3
C27 C26 H26 119.3
C28 C27 C26 121.4(4)
C28 C27 H27 119.3
C26 C27 H27 119.3
C27 C28 C29 117.8(3)
C27 C28 H28 121.1
C29 C28 H28 121.1
C28 C29 C24 120.2(3)
C28 C29 N21 131.1(3)
C24 C29 N21 108.7(3)
N31 C32 N33 112.8(3)
N31 C32 H32 123.6
N33 C32 H32 123.6
N33 C34 C35 132.5(3)
N33 C34 C39 105.4(3)
C35 C34 C39 122.1(4)
C36 C35 C34 117.2(4)
C36 C35 H35 121.4
C34 C35 H35 121.4
C35 C36 C37 121.1(4)
C35 C36 H36 119.4
C37 C36 H36 119.4
C38 C37 C36 122.0(4)
C38 C37 H37 119.0
C36 C37 H37 119.0
C37 C38 C39 117.4(4)
C37 C38 H38 121.3
C39 C38 H38 121.3
C38 C39 N31 131.4(3)
C38 C39 C34 120.2(3)
N31 C39 C34 108.4(3)
N41 C42 N43 113.0(3)
N41 C42 H42 123.5
N43 C42 H42 123.5
N43 C44 C45 131.4(3)
N43 C44 C49 105.5(3)
C45 C44 C49 123.1(3)
C46 C45 C44 116.1(3)
C46 C45 H45 121.9
C44 C45 H45 121.9
C45 C46 C47 122.3(4)
C45 C46 H46 118.9
C47 C46 H46 118.9
C48 C47 C46 121.4(4)
C48 C47 H47 119.3
C46 C47 H47 119.3
C47 C48 C49 117.9(3)
C47 C48 H48 121.1
C49 C48 H48 121.1
C48 C49 N41 131.9(3)
C48 C49 C44 119.3(3)
N41 C49 C44 108.8(3)
S1 O1 S1' 44.6(3)
O1 S1 C1 108.0(2)
O1 S1 C2 107.6(2)
C1 S1 C2 100.2(3)
S1 C1 H1A 109.5
S1 C1 H1B 109.5
H1A C1 H1B 109.5
S1 C1 H1C 109.5
H1A C1 H1C 109.5
H1B C1 H1C 109.5
S1 C2 H2A 109.5
S1 C2 H2B 109.5
H2A C2 H2B 109.5
S1 C2 H2C 109.5
H2A C2 H2C 109.5
H2B C2 H2C 109.5

loop_
_geom_bond_atom_site_label_1
_geom_bond_atom_site_label_2
_geom_bond_distance
Cu N11 1.995(3)
Cu N21 2.013(3)
Cu N31 2.019(3)
Cu N41 2.023(3)
Cu O2 2.206(2)
S2 O5 1.468(2)
S2 O2 1.468(2)
S2 O4 1.484(2)
S2 O3 1.486(2)
N11 C12 1.320(4)
N11 C19 1.397(4)
N13 C12 1.340(4)
N13 C14 1.379(4)
N13 H13 0.8600
N21 C22 1.320(4)
N21 C29 1.401(4)
N23 C22 1.343(4)
N23 C24 1.376(4)
N23 H23 0.8600
N31 C32 1.316(4)
N31 C39 1.394(4)
N33 C32 1.339(4)
N33 C34 1.376(4)
N33 H33 0.8600
N41 C42 1.322(4)
N41 C49 1.396(4)
N43 C42 1.336(4)
N43 C44 1.384(4)
N43 H43 0.8600
C12 H12 0.9300
C14 C15 1.388(5)
C14 C19 1.404(4)
C15 C16 1.370(5)
C15 H15 0.9300
C16 C17 1.396(5)
C16 H16 0.9300
C17 C18 1.373(5)
C17 H17 0.9300
C18 C19 1.383(5)
C18 H18 0.9300
C22 H22 0.9300
C24 C25 1.390(5)
C24 C29 1.398(4)
C25 C26 1.366(6)
C25 H25 0.9300
C26 C27 1.400(6)
C26 H26 0.9300
C27 C28 1.380(5)
C27 H27 0.9300
C28 C29 1.384(5)
C28 H28 0.9300
C32 H32 0.9300
C34 C35 1.383(5)
C34 C39 1.405(5)
C35 C36 1.370(6)
C35 H35 0.9300
C36 C37 1.401(6)
C36 H36 0.9300
C37 C38 1.375(5)
C37 H37 0.9300
C38 C39 1.388(5)
C38 H38 0.9300
C42 H42 0.9300
C44 C45 1.385(5)
C44 C49 1.397(4)
C45 C46 1.365(5)
C45 H45 0.9300
C46 C47 1.390(5)
C46 H46 0.9300
C47 C48 1.375(5)
C47 H47 0.9300
C48 C49 1.391(5)
C48 H48 0.9300
O1 S1 1.486(3)
O1 S1' 1.589(8)
S1 C1 1.742(5)
S1 C2 1.756(5)
C1 H1A 0.9600
C1 H1B 0.9600
C1 H1C 0.9600
C2 H2A 0.9600
C2 H2B 0.9600
C2 H2C 0.9600

loop_
_geom_hbond_atom_site_label_D
_geom_hbond_atom_site_label_H
_geom_hbond_atom_site_label_A
_geom_hbond_site_symmetry_A
_geom_hbond_distance_DH
_geom_hbond_distance_HA
_geom_hbond_distance_DA
_geom_hbond_angle_DHA
N13 H13 O5 2_667 0.86 1.89 2.741(3) 169.9
N23 H23 O3 2_767 0.86 2.04 2.830(4) 153.2
N33 H33 O3 2_777 0.86 1.96 2.813(4) 170.9
N43 H43 O4 2_677 0.86 1.94 2.793(4) 170.6
C12 H12 O1 1_556 0.93 2.35 3.253(4) 162.6
C22 H22 O2 . 0.93 2.40 2.941(4) 116.7
C42 H42 O5 . 0.93 2.47 3.282(4) 145.9
